data_4309424
loop_
_publ_author_name
'Yuichi Shimazaki'
'Minoru Tashiro'
'Takeshi Motoyama'
'Satoshi Iwatsuki'
'Tatsuo Yajima'
'Yasuo Nakabayashi'
'Yoshinori Naruta'
'Osamu Yamauchi'

_publ_section_title
;
Cyclopalladation of the Indole Ring in Palladium(II) Complexes of
2N1O-Donor Ligands and Its Dependence on the O-Donor Properties
;
_journal_name_full 'Inorganic Chemistry'
_journal_page_first 6044
_journal_page_last 6051
_journal_paper_doi 10.1021/ic0504801
_journal_volume 44
_journal_year 2005
_chemical_formula_moiety 'C23 H21 Cl N4 O3 Pd '
_chemical_formula_sum 'C23 H21 Cl N4 O3 Pd'
_chemical_formula_weight 543.30
_space_group_IT_number 15
_symmetry_cell_setting monoclinic
_symmetry_Int_Tables_number 15
_symmetry_space_group_name_Hall '-C 2yc'
_symmetry_space_group_name_H-M 'C 1 2/c 1'
_cell_angle_alpha 90
_cell_angle_beta 99.18(3)
_cell_angle_gamma 90
_cell_formula_units_Z 8
_cell_length_a 21.143(10)
_cell_length_b 14.237(10)
_cell_length_c 17.331(9)
_cell_measurement_reflns_used 15846
_cell_measurement_temperature 133.2
_cell_measurement_theta_max 27.4
_cell_measurement_theta_min 3.1
_cell_volume 5150(5)
_computing_cell_refinement PROCESS-AUTO
_computing_data_collection PROCESS-AUTO
_computing_data_reduction 'teXsan Ver. 1.11'
_computing_publication_material 'teXsan Ver. 1.11'
_computing_structure_refinement 'teXsan Ver. 1.10'
_computing_structure_solution SIR88
_diffrn_detector_area_resol_mean 10.00
_diffrn_measured_fraction_theta_full 0.9865
_diffrn_measured_fraction_theta_max 0.9865
_diffrn_measurement_device_type 'Rigaku RAXIS-RAPID Imaging Plate'
_diffrn_measurement_method \w
_diffrn_radiation_type 'Mo K\a'
_diffrn_radiation_wavelength 0.7107
_diffrn_reflns_av_R_equivalents 0.184
_diffrn_reflns_limit_h_max 27
_diffrn_reflns_limit_h_min 0
_diffrn_reflns_limit_k_max 18
_diffrn_reflns_limit_k_min 0
_diffrn_reflns_limit_l_max 22
_diffrn_reflns_limit_l_min -22
_diffrn_reflns_number 18822
_diffrn_reflns_theta_full 27.49
_diffrn_reflns_theta_max 27.49
_exptl_absorpt_coefficient_mu 0.853
_exptl_absorpt_correction_T_max 0.918
_exptl_absorpt_correction_T_min 0.916
_exptl_absorpt_correction_type multi-scan
_exptl_absorpt_process_details '(Higashi, 1995)'
_exptl_crystal_colour yellow
_exptl_crystal_density_diffrn 1.401
_exptl_crystal_density_method 'not measured'
_exptl_crystal_description prism
_exptl_crystal_size_max 0.230
_exptl_crystal_size_mid 0.2100
_exptl_crystal_size_min 0.120
_refine_diff_density_max 2.00
_refine_diff_density_min -2.17
_refine_ls_extinction_method none
_refine_ls_goodness_of_fit_ref 1.171
_refine_ls_hydrogen_treatment noref
_refine_ls_number_parameters 334
_refine_ls_number_reflns 5844
_refine_ls_R_factor_gt 0.0907
_refine_ls_shift/su_max 0.0032
_refine_ls_structure_factor_coef Fsqd
_refine_ls_weighting_details 'w = 1/[\s^2^(Fo^2^) + (0.05000(Max(Fo^2^,0) + 2Fc^2^)/3)^2^]'
_refine_ls_weighting_scheme calc
_refine_ls_wR_factor_ref 0.2057
_reflns_number_gt 2632
_reflns_number_total 5844
_reflns_threshold_expression F^2^>2.0\s(F^2^)
_cod_data_source_file ic0504801si20050401_123449.cif
_cod_data_source_block SHIMAZAKI
_cod_original_formula_sum 'C23 H21 Cl N4 O3 Pd '
_cod_database_code 4309424

loop_
_symmetry_equiv_pos_as_xyz
x,y,z
-x,y,1/2-z
-x,-y,-z
x,-y,1/2+z
1/2+x,1/2+y,z
1/2-x,1/2+y,1/2-z
1/2-x,1/2-y,-z
1/2+x,1/2-y,1/2+z

loop_
_atom_site_label
_atom_site_type_symbol
_atom_site_fract_x
_atom_site_fract_y
_atom_site_fract_z
_atom_site_U_iso_or_equiv
_atom_site_adp_type
_atom_site_occupancy
_atom_site_calc_flag
_atom_site_refinement_flags
_atom_site_disorder_assembly
_atom_site_disorder_group
Pd(1) Pd -0.16946(3) -0.38108(6) -0.49351(4) 0.0376(2) Uani 1.00 d . . .
Cl(1) Cl -0.2208(1) -0.4469(2) -0.6075(1) 0.0461(7) Uani 1.00 d . . .
O(1) O -0.1739(3) -0.5084(5) -0.4451(3) 0.043(2) Uani 1.00 d . . .
O(2) O -0.0243(4) -0.5465(6) -0.1039(4) 0.058(2) Uani 1.00 d . . .
O(3) O -0.0366(4) -0.6929(6) -0.1375(4) 0.054(2) Uani 1.00 d . . .
N(1) N -0.1665(3) -0.2524(6) -0.5389(4) 0.036(2) Uani 1.00 d . . .
N(2) N -0.1265(3) -0.3155(6) -0.3940(4) 0.035(2) Uani 1.00 d . . .
N(3) N 0.1441(3) -0.3511(7) -0.4272(5) 0.042(2) Uani 1.00 d . . .
N(4) N -0.0459(4) -0.6077(8) -0.1502(5) 0.050(3) Uani 1.00 d . . .
C(1) C -0.1720(4) -0.2309(8) -0.6143(5) 0.040(3) Uani 1.00 d . . .
C(2) C -0.1687(5) -0.137(1) -0.6386(6) 0.056(4) Uani 1.00 d . . .
C(3) C -0.1599(5) -0.0681(9) -0.5830(7) 0.054(4) Uani 1.00 d . . .
C(4) C -0.1534(4) -0.0907(8) -0.5052(6) 0.041(3) Uani 1.00 d . . .
C(5) C -0.1569(4) -0.1826(8) -0.4845(5) 0.041(3) Uani 1.00 d . . .
C(6) C -0.1521(4) -0.2151(8) -0.4026(6) 0.045(3) Uani 1.00 d . . .
C(7) C -0.1510(4) -0.3612(8) -0.3255(5) 0.038(3) Uani 1.00 d . . .
C(8) C -0.1296(4) -0.4624(8) -0.3141(5) 0.038(3) Uani 1.00 d . . .
C(9) C -0.1441(4) -0.5285(8) -0.3739(5) 0.040(3) Uani 1.00 d . . .
C(10) C -0.1285(4) -0.6245(8) -0.3557(5) 0.041(3) Uani 1.00 d . . .
C(11) C -0.0958(4) -0.6502(7) -0.2832(5) 0.037(3) Uani 1.00 d . . .
C(12) C -0.0806(4) -0.5819(8) -0.2283(5) 0.039(3) Uani 1.00 d . . .
C(13) C -0.0971(4) -0.4884(8) -0.2418(5) 0.037(3) Uani 1.00 d . . .
C(14) C -0.0546(4) -0.3172(8) -0.3804(5) 0.043(3) Uani 1.00 d . . .
C(15) C -0.0234(4) -0.2707(7) -0.4394(5) 0.036(3) Uani 1.00 d . . .
C(16) C 0.0489(4) -0.2859(7) -0.4232(5) 0.036(3) Uani 1.00 d . . .
C(17) C 0.0806(4) -0.3564(7) -0.4533(5) 0.041(3) Uani 1.00 d . . .
C(18) C 0.1554(4) -0.2740(8) -0.3754(5) 0.040(3) Uani 1.00 d . . .
C(19) C 0.2123(5) -0.2423(10) -0.3333(6) 0.054(4) Uani 1.00 d . . .
C(20) C 0.2081(6) -0.1612(10) -0.2879(6) 0.062(4) Uani 1.00 d . . .
C(21) C 0.1507(6) -0.1214(9) -0.2824(5) 0.052(3) Uani 1.00 d . . .
C(22) C 0.0944(5) -0.1545(8) -0.3238(5) 0.047(3) Uani 1.00 d . . .
C(23) C 0.0955(4) -0.2326(7) -0.3718(5) 0.035(3) Uani 1.00 d . . .
H(1) H -0.1787 -0.2792 -0.6544 0.0461 Uiso 1.00 calc . . .
H(2) H -0.1733 -0.1233 -0.6937 0.0672 Uiso 1.00 calc . . .
H(3) H -0.1612 -0.0022 -0.6027 0.0614 Uiso 1.00 calc . . .
H(4) H -0.1469 -0.0428 -0.4659 0.0500 Uiso 1.00 calc . . .
H(5) H -0.1937 -0.2161 -0.3870 0.0575 Uiso 1.00 calc . . .
H(6) H -0.1246 -0.1766 -0.3685 0.0575 Uiso 1.00 calc . . .
H(7) H -0.1369 -0.3262 -0.2787 0.0425 Uiso 1.00 calc . . .
H(8) H -0.1974 -0.3598 -0.3345 0.0425 Uiso 1.00 calc . . .
H(9) H -0.1399 -0.6716 -0.3960 0.0493 Uiso 1.00 calc . . .
H(10) H -0.0847 -0.7161 -0.2707 0.0456 Uiso 1.00 calc . . .
H(11) H -0.0848 -0.4403 -0.2020 0.0443 Uiso 1.00 calc . . .
H(12) H -0.0394 -0.2881 -0.3304 0.0474 Uiso 1.00 calc . . .
H(13) H -0.0402 -0.3818 -0.3762 0.0474 Uiso 1.00 calc . . .
H(14) H -0.0411 -0.2945 -0.4907 0.0427 Uiso 1.00 calc . . .
H(15) H -0.0323 -0.2043 -0.4399 0.0427 Uiso 1.00 calc . . .
H(16) H 0.0609 -0.4051 -0.4899 0.0480 Uiso 1.00 calc . . .
H(17) H 0.1777 -0.3912 -0.4416 0.0480 Uiso 1.00 calc . . .
H(18) H 0.2529 -0.2738 -0.3367 0.0593 Uiso 1.00 calc . . .
H(19) H 0.2466 -0.1310 -0.2648 0.0695 Uiso 1.00 calc . . .
H(20) H 0.1514 -0.0669 -0.2485 0.0625 Uiso 1.00 calc . . .
H(21) H 0.0538 -0.1253 -0.3175 0.0615 Uiso 1.00 calc . . .

loop_
_atom_site_aniso_label
_atom_site_aniso_U_11
_atom_site_aniso_U_22
_atom_site_aniso_U_33
_atom_site_aniso_U_12
_atom_site_aniso_U_13
_atom_site_aniso_U_23
Pd(1) 0.0389(4) 0.0392(5) 0.0333(4) 0.0065(4) 0.0017(3) 0.0027(4)
Cl(1) 0.050(1) 0.047(2) 0.039(1) 0.009(1) -0.001(1) 0.000(1)
O(1) 0.061(4) 0.037(5) 0.030(3) 0.003(4) 0.003(3) 0.009(3)
O(2) 0.075(5) 0.046(6) 0.044(4) -0.004(4) -0.020(4) -0.005(4)
O(3) 0.073(5) 0.033(5) 0.052(4) 0.011(4) -0.005(4) 0.007(4)
N(1) 0.035(4) 0.051(6) 0.024(4) 0.013(4) 0.013(3) 0.009(4)
N(2) 0.035(4) 0.038(6) 0.034(4) 0.004(4) 0.011(3) 0.002(4)
N(3) 0.030(4) 0.043(6) 0.054(5) -0.003(4) 0.007(3) 0.002(4)
N(4) 0.041(4) 0.064(8) 0.043(5) 0.013(5) 0.007(4) 0.016(5)
C(1) 0.039(5) 0.038(7) 0.043(5) -0.010(5) 0.004(4) 0.001(5)
C(2) 0.056(6) 0.07(1) 0.036(5) -0.013(7) 0.005(5) -0.001(6)
C(3) 0.052(6) 0.046(8) 0.065(7) -0.006(6) 0.013(5) 0.010(6)
C(4) 0.045(5) 0.033(7) 0.046(6) -0.001(5) 0.009(4) 0.009(5)
C(5) 0.033(5) 0.046(7) 0.043(6) -0.010(5) 0.002(4) 0.004(5)
C(6) 0.041(5) 0.045(8) 0.051(6) 0.011(5) 0.010(5) -0.003(6)
C(7) 0.034(4) 0.046(8) 0.035(5) 0.005(5) 0.006(4) -0.011(5)
C(8) 0.038(5) 0.042(7) 0.035(5) -0.001(5) 0.007(4) 0.005(5)
C(9) 0.032(5) 0.049(8) 0.040(5) 0.005(5) 0.010(4) 0.009(5)
C(10) 0.046(5) 0.042(7) 0.033(4) -0.003(6) 0.001(4) -0.003(5)
C(11) 0.038(5) 0.033(6) 0.040(5) -0.007(4) 0.008(4) 0.007(5)
C(12) 0.029(4) 0.058(8) 0.031(4) 0.002(5) 0.007(4) 0.012(5)
C(13) 0.035(5) 0.028(6) 0.046(5) -0.002(5) 0.002(4) 0.002(5)
C(14) 0.033(5) 0.062(8) 0.032(5) 0.014(5) 0.003(4) 0.003(5)
C(15) 0.041(5) 0.031(6) 0.034(5) -0.002(5) -0.001(4) 0.007(5)
C(16) 0.033(5) 0.031(6) 0.045(5) -0.003(4) 0.010(4) 0.004(5)
C(17) 0.035(5) 0.034(7) 0.050(5) -0.005(5) -0.007(4) -0.001(5)
C(18) 0.046(5) 0.047(8) 0.027(4) -0.002(5) 0.000(4) 0.012(5)
C(19) 0.040(5) 0.08(1) 0.041(6) 0.000(6) -0.000(4) 0.021(6)
C(20) 0.077(8) 0.054(9) 0.045(6) -0.033(7) -0.019(6) -0.004(6)
C(21) 0.083(8) 0.032(7) 0.040(5) -0.008(7) 0.001(5) 0.001(6)
C(22) 0.078(7) 0.028(7) 0.039(5) -0.005(6) 0.019(5) -0.008(5)
C(23) 0.033(5) 0.035(7) 0.039(5) -0.006(4) 0.014(4) 0.001(5)

loop_
_atom_type_symbol
_atom_type_description
_atom_type_scat_dispersion_real
_atom_type_scat_dispersion_imag
_atom_type_scat_source
C C 0.003 0.002
;International Tables for Crystallography
(1992, Vol. C, Tables 4.2.6.8 and 6.1.1.1)
;
H H 0.000 0.000
;International Tables for Crystallography
(1992, Vol. C, Table 6.1.1.2)
;
O O 0.011 0.006
;International Tables for Crystallography
(1992, Vol. C, Tables 4.2.6.8 and 6.1.1.1)
;
N N 0.006 0.003
;International Tables for Crystallography
(1992, Vol. C, Tables 4.2.6.8 and 6.1.1.1)
;
Pd Pd -0.999 1.007
;International Tables for Crystallography
(1992, Vol. C, Tables 4.2.6.8 and 6.1.1.1)
;
Cl Cl 0.148 0.159
;International Tables for Crystallography
(1992, Vol. C, Tables 4.2.6.8 and 6.1.1.1)
;

loop_
_geom_angle_atom_site_label_1
_geom_angle_atom_site_label_2
_geom_angle_atom_site_label_3
_geom_angle
_geom_angle_site_symmetry_1
_geom_angle_site_symmetry_2
_geom_angle_site_symmetry_3
_geom_angle_publ_flag
Cl(1) Pd(1) O(1) 86.8(2) . . . yes
Cl(1) Pd(1) N(1) 94.3(2) . . . yes
Cl(1) Pd(1) N(2) 176.7(2) . . . yes
O(1) Pd(1) N(1) 178.0(3) . . . yes
O(1) Pd(1) N(2) 96.0(3) . . . yes
N(1) Pd(1) N(2) 82.9(3) . . . yes
Pd(1) O(1) C(9) 122.5(7) . . . yes
Pd(1) N(1) C(1) 126.5(7) . . . yes
Pd(1) N(1) C(5) 114.0(6) . . . yes
C(1) N(1) C(5) 119.5(9) . . . yes
Pd(1) N(2) C(6) 104.1(5) . . . yes
Pd(1) N(2) C(7) 107.7(6) . . . yes
Pd(1) N(2) C(14) 115.4(5) . . . yes
C(6) N(2) C(7) 108.5(7) . . . yes
C(6) N(2) C(14) 111.4(8) . . . yes
C(7) N(2) C(14) 109.5(7) . . . yes
C(17) N(3) C(18) 108.5(8) . . . yes
O(2) N(4) O(3) 123.2(8) . . . yes
O(2) N(4) C(12) 120(1) . . . yes
O(3) N(4) C(12) 116.4(10) . . . yes
N(1) C(1) C(2) 120.8(10) . . . yes
C(1) C(2) C(3) 118.5(10) . . . yes
C(2) C(3) C(4) 120(1) . . . yes
C(3) C(4) C(5) 118(1) . . . yes
N(1) C(5) C(4) 121.7(9) . . . yes
N(1) C(5) C(6) 114.5(10) . . . yes
C(4) C(5) C(6) 123(1) . . . yes
N(2) C(6) C(5) 110.8(8) . . . yes
N(2) C(7) C(8) 112.2(7) . . . yes
C(7) C(8) C(9) 121.2(8) . . . yes
C(7) C(8) C(13) 118.0(9) . . . yes
C(9) C(8) C(13) 120(1) . . . yes
O(1) C(9) C(8) 124(1) . . . yes
O(1) C(9) C(10) 118.1(9) . . . yes
C(8) C(9) C(10) 117.7(8) . . . yes
C(9) C(10) C(11) 121.2(10) . . . yes
C(10) C(11) C(12) 118.3(10) . . . yes
N(4) C(12) C(11) 119(1) . . . yes
N(4) C(12) C(13) 117.9(10) . . . yes
C(11) C(12) C(13) 122.8(8) . . . yes
C(8) C(13) C(12) 119.2(9) . . . yes
N(2) C(14) C(15) 116.2(7) . . . yes
C(14) C(15) C(16) 111.0(7) . . . yes
C(15) C(16) C(17) 125.2(9) . . . yes
C(15) C(16) C(23) 127.4(9) . . . yes
C(17) C(16) C(23) 107.4(8) . . . yes
N(3) C(17) C(16) 110.8(9) . . . yes
N(3) C(18) C(19) 129(1) . . . yes
N(3) C(18) C(23) 106.9(8) . . . yes
C(19) C(18) C(23) 123(1) . . . yes
C(18) C(19) C(20) 115(1) . . . yes
C(19) C(20) C(21) 121.3(10) . . . yes
C(20) C(21) C(22) 121(1) . . . yes
C(21) C(22) C(23) 119(1) . . . yes
C(16) C(23) C(18) 106.5(9) . . . yes
C(16) C(23) C(22) 136.0(9) . . . yes
C(18) C(23) C(22) 117.5(9) . . . yes

loop_
_geom_bond_atom_site_label_1
_geom_bond_atom_site_label_2
_geom_bond_distance
_geom_bond_site_symmetry_1
_geom_bond_site_symmetry_2
_geom_bond_publ_flag
Pd(1) Cl(1) 2.296(3) . . yes
Pd(1) O(1) 2.006(7) . . yes
Pd(1) N(1) 1.999(8) . . yes
Pd(1) N(2) 2.042(7) . . yes
O(1) C(9) 1.32(1) . . yes
O(2) N(4) 1.22(1) . . yes
O(3) N(4) 1.24(1) . . yes
N(1) C(1) 1.33(1) . . yes
N(1) C(5) 1.36(1) . . yes
N(2) C(6) 1.53(1) . . yes
N(2) C(7) 1.52(1) . . yes
N(2) C(14) 1.50(1) . . yes
N(3) C(17) 1.35(1) . . yes
N(3) C(18) 1.41(1) . . yes
N(4) C(12) 1.48(1) . . yes
C(1) C(2) 1.41(2) . . yes
C(2) C(3) 1.37(2) . . yes
C(3) C(4) 1.37(1) . . yes
C(4) C(5) 1.36(1) . . yes
C(5) C(6) 1.48(1) . . yes
C(7) C(8) 1.51(1) . . yes
C(8) C(9) 1.40(1) . . yes
C(8) C(13) 1.38(1) . . yes
C(9) C(10) 1.43(1) . . yes
C(10) C(11) 1.38(1) . . yes
C(11) C(12) 1.36(1) . . yes
C(12) C(13) 1.39(1) . . yes
C(14) C(15) 1.46(1) . . yes
C(15) C(16) 1.52(1) . . yes
C(16) C(17) 1.36(1) . . yes
C(16) C(23) 1.44(1) . . yes
C(18) C(19) 1.38(1) . . yes
C(18) C(23) 1.41(1) . . yes
C(19) C(20) 1.41(2) . . yes
C(20) C(21) 1.36(2) . . yes
C(21) C(22) 1.37(1) . . yes
C(22) C(23) 1.39(1) . . yes
